data_7202310
loop_
_publ_author_name
'Lemmerer, Andreas'
'Bourne, Susan A.'
'Fernandes, Manuel A.'

_publ_section_title
;
 Structural and melting point characterisation of six chiral ammonium
 naphthalene carboxylate salts
;
_journal_issue 11
_journal_name_full CrystEngComm
_journal_page_first 1605
_journal_paper_doi 10.1039/b810068c
_journal_volume 10
_journal_year 2008
_chemical_formula_moiety 'C8 H12 N, C11 H7 O2'
_chemical_formula_sum 'C19 H19 N O2'
_chemical_formula_weight 293.35
_chemical_name_common 'bis((RS)-1-phenylethylammonium) 26-naphthalenedicarboxylate'
_chemical_name_systematic
;
bis((RS)-1-phenylethylammonium) 26-naphthalenedicarboxylate
;
_space_group_IT_number 2
_symmetry_cell_setting triclinic
_symmetry_space_group_name_Hall '-P 1'
_symmetry_space_group_name_H-M 'P -1'
_atom_sites_solution_hydrogens geom
_atom_sites_solution_primary direct
_atom_sites_solution_secondary difmap
_audit_conform_dict_location ftp://ftp.iucr.org/pub/cif_core.dic
_audit_conform_dict_name cif_core.dic
_audit_conform_dict_version 2.3
_audit_creation_date 2008-07-28T18:32:12-00:00
_audit_creation_method 'WinGX routine CIF_UPDATE'
_cell_angle_alpha 105.398(4)
_cell_angle_beta 101.879(3)
_cell_angle_gamma 98.163(5)
_cell_formula_units_Z 2
_cell_length_a 6.1388(5)
_cell_length_b 10.6194(5)
_cell_length_c 12.8861(9)
_cell_measurement_reflns_used 17035
_cell_measurement_temperature 173(2)
_cell_measurement_theta_max 28.28
_cell_measurement_theta_min 0.41
_cell_volume 775.14(9)
_computing_cell_refinement 'DENZO-SMN (Otwinowski & Minor, 1997)'
_computing_data_collection 'COLLECT (Nonius, 2000)'
_computing_data_reduction DENZO-SMN
_computing_molecular_graphics
;
Ortep-3 for Windows (Farrugia, 1997) and DIAMOND (Brandenburg, 1999)
;
_computing_publication_material
;
WinGX publication routines (Farrugia, 1999) and PLATON (Spek, 2002)
;
_computing_structure_refinement 'SHELXL-97 (Sheldrick, 1997)'
_computing_structure_solution 'SHELXS-97 (Sheldrick, 1997)'
_diffrn_ambient_temperature 173(2)
_diffrn_measured_fraction_theta_full 0.984
_diffrn_measured_fraction_theta_max 0.984
_diffrn_measurement_device_type 'Nonius KappaCCD area-detector'
_diffrn_measurement_method '2.0\% \w and \p scans'
_diffrn_radiation_monochromator graphite
_diffrn_radiation_type MoK\a
_diffrn_radiation_wavelength 0.71073
_diffrn_reflns_av_R_equivalents 0.0523
_diffrn_reflns_av_unetI/netI 0.0276
_diffrn_reflns_limit_h_max 7
_diffrn_reflns_limit_h_min -7
_diffrn_reflns_limit_k_max 12
_diffrn_reflns_limit_k_min -12
_diffrn_reflns_limit_l_max 15
_diffrn_reflns_limit_l_min -15
_diffrn_reflns_number 14817
_diffrn_reflns_theta_full 25.5
_diffrn_reflns_theta_max 25.5
_diffrn_reflns_theta_min 3.38
_diffrn_standards_number 0
_exptl_absorpt_coefficient_mu 0.081
_exptl_absorpt_correction_T_max 0.9803
_exptl_absorpt_correction_T_min 0.961
_exptl_absorpt_correction_type integration
_exptl_absorpt_process_details 'Bruker XPREP (Bruker, 1999)'
_exptl_crystal_colour colourless
_exptl_crystal_density_diffrn 1.257
_exptl_crystal_density_method 'not measured'
_exptl_crystal_description block
_exptl_crystal_F_000 312
_exptl_crystal_size_max 0.56
_exptl_crystal_size_mid 0.5
_exptl_crystal_size_min 0.4
_refine_diff_density_max 0.209
_refine_diff_density_min -0.157
_refine_diff_density_rms 0.031
_refine_ls_extinction_method none
_refine_ls_goodness_of_fit_ref 1.037
_refine_ls_hydrogen_treatment mixed
_refine_ls_matrix_type full
_refine_ls_number_parameters 209
_refine_ls_number_reflns 2849
_refine_ls_number_restraints 0
_refine_ls_restrained_S_all 1.037
_refine_ls_R_factor_all 0.0386
_refine_ls_R_factor_gt 0.0349
_refine_ls_shift/su_max 0
_refine_ls_shift/su_mean 0
_refine_ls_structure_factor_coef Fsqd
_refine_ls_weighting_details 'calc w=1/[\s^2^(Fo^2^)+(0.0510P)^2^+0.1709P] where P=(Fo^2^+2Fc^2^)/3'
_refine_ls_weighting_scheme calc
_refine_ls_wR_factor_gt 0.094
_refine_ls_wR_factor_ref 0.0972
_reflns_number_gt 2588
_reflns_number_total 2849
_reflns_threshold_expression >2sigma(I)
_cod_data_source_file b810068c.txt
_cod_data_source_block 3
_cod_depositor_comments
;
The following automatic conversions were performed:
'_symmetry_cell_setting' value 'Triclinic' changed to 'triclinic'
according to '/home/saulius/struct/CIF-dictionaries/cif_core.dic'
dictionary named 'cif_core.dic' version 2.4.1 from 2010-06-29.

Automatic conversion script
Id: cif_fix_enum 1527 2010-12-29 10:47:43Z saulius 
;
_cod_original_sg_symbol_H-M P-1
_cod_database_code 7202310

loop_
_symmetry_equiv_pos_as_xyz
'x, y, z'
'-x, -y, -z'

loop_
_atom_site_label
_atom_site_type_symbol
_atom_site_fract_x
_atom_site_fract_y
_atom_site_fract_z
_atom_site_U_iso_or_equiv
_atom_site_adp_type
_atom_site_occupancy
_atom_site_symmetry_multiplicity
_atom_site_calc_flag
_atom_site_refinement_flags
_atom_site_disorder_assembly
_atom_site_disorder_group
C1 C -0.07642(17) 0.03190(10) 0.22281(8) 0.0214(2) Uani 1 1 d . . .
H1 H -0.2016 0.0364 0.2554 0.026 Uiso 1 1 calc R . .
C2 C 0.09932(17) 0.14092(10) 0.25549(8) 0.0201(2) Uani 1 1 d . . .
C3 C 0.28499(18) 0.13471(10) 0.20618(9) 0.0240(2) Uani 1 1 d . . .
H3 H 0.4076 0.2098 0.229 0.029 Uiso 1 1 calc R . .
C4 C 0.28961(18) 0.02162(11) 0.12587(9) 0.0251(2) Uani 1 1 d . . .
H4A H 0.4143 0.0198 0.0928 0.03 Uiso 1 1 calc R . .
C4A C 0.11120(18) -0.09268(10) 0.09144(8) 0.0233(2) Uani 1 1 d . . .
C5 C 0.1130(2) -0.21278(11) 0.01077(9) 0.0297(3) Uani 1 1 d . . .
H5 H 0.2357 -0.2175 -0.0236 0.036 Uiso 1 1 calc R . .
C6 C -0.0602(2) -0.32181(11) -0.01791(9) 0.0337(3) Uani 1 1 d . . .
H6 H -0.0563 -0.4019 -0.0716 0.04 Uiso 1 1 calc R . .
C7 C -0.2441(2) -0.31636(11) 0.03148(10) 0.0327(3) Uani 1 1 d . . .
H7 H -0.3636 -0.3927 0.0106 0.039 Uiso 1 1 calc R . .
C8 C -0.25242(19) -0.20208(11) 0.10939(9) 0.0274(2) Uani 1 1 d . . .
H8 H -0.3775 -0.1995 0.1422 0.033 Uiso 1 1 calc R . .
C8A C -0.07491(17) -0.08755(10) 0.14123(8) 0.0220(2) Uani 1 1 d . . .
C9 C 0.08888(17) 0.26544(10) 0.34257(8) 0.0206(2) Uani 1 1 d . . .
O1 O 0.24762(12) 0.36737(7) 0.36788(6) 0.0266(2) Uani 1 1 d . . .
O2 O -0.07805(12) 0.26288(7) 0.38428(6) 0.0269(2) Uani 1 1 d . . .
C10 C 0.64831(18) 0.66773(10) 0.34922(9) 0.0240(2) Uani 1 1 d . . .
C11 C 0.41672(19) 0.64061(11) 0.29692(10) 0.0302(3) Uani 1 1 d . . .
H11 H 0.3372 0.5507 0.2613 0.036 Uiso 1 1 calc R . .
C12 C 0.3016(2) 0.74391(12) 0.29647(10) 0.0343(3) Uani 1 1 d . . .
H12 H 0.1442 0.7245 0.26 0.041 Uiso 1 1 calc R . .
C13 C 0.4151(2) 0.87483(12) 0.34891(10) 0.0348(3) Uani 1 1 d . . .
H13 H 0.336 0.9455 0.3486 0.042 Uiso 1 1 calc R . .
C14 C 0.6440(2) 0.90272(12) 0.40182(10) 0.0351(3) Uani 1 1 d . . .
H14 H 0.7221 0.9927 0.4384 0.042 Uiso 1 1 calc R . .
C15 C 0.7606(2) 0.79961(11) 0.40182(9) 0.0291(3) Uani 1 1 d . . .
H15 H 0.9182 0.8196 0.4381 0.035 Uiso 1 1 calc R . .
C16 C 0.77979(17) 0.55673(10) 0.34559(9) 0.0241(2) Uani 1 1 d . . .
H16 H 0.945 0.5987 0.3778 0.029 Uiso 1 1 calc R . .
C17 C 0.7507(2) 0.46667(12) 0.22812(9) 0.0334(3) Uani 1 1 d . . .
H17A H 0.5906 0.4215 0.196 0.05 Uiso 1 1 calc R . .
H17B H 0.8452 0.3999 0.2303 0.05 Uiso 1 1 calc R . .
H17C H 0.7975 0.5205 0.1823 0.05 Uiso 1 1 calc R . .
N1 N 0.70974(15) 0.47275(9) 0.41505(7) 0.0215(2) Uani 1 1 d . . .
H1A H 0.550(2) 0.4312(13) 0.3907(11) 0.032 Uiso 1 1 d . . .
H1B H 0.732(2) 0.5269(13) 0.4902(12) 0.032 Uiso 1 1 d . . .
H1C H 0.791(2) 0.4038(13) 0.4114(11) 0.032 Uiso 1 1 d . . .

loop_
_atom_site_aniso_label
_atom_site_aniso_U_11
_atom_site_aniso_U_22
_atom_site_aniso_U_33
_atom_site_aniso_U_23
_atom_site_aniso_U_13
_atom_site_aniso_U_12
C1 0.0209(5) 0.0231(5) 0.0222(5) 0.0086(4) 0.0059(4) 0.0068(4)
C2 0.0220(5) 0.0195(5) 0.0198(5) 0.0076(4) 0.0035(4) 0.0069(4)
C3 0.0230(5) 0.0215(5) 0.0264(5) 0.0070(4) 0.0059(4) 0.0025(4)
C4 0.0244(5) 0.0279(6) 0.0248(5) 0.0075(4) 0.0098(4) 0.0070(4)
C4A 0.0266(5) 0.0239(5) 0.0194(5) 0.0072(4) 0.0030(4) 0.0081(4)
C5 0.0349(6) 0.0298(6) 0.0229(5) 0.0040(4) 0.0069(5) 0.0109(5)
C6 0.0453(7) 0.0247(6) 0.0235(6) -0.0006(4) 0.0030(5) 0.0075(5)
C7 0.0385(6) 0.0238(6) 0.0272(6) 0.0051(4) -0.0008(5) -0.0023(5)
C8 0.0271(6) 0.0268(5) 0.0256(5) 0.0083(4) 0.0031(4) 0.0016(4)
C8A 0.0240(5) 0.0217(5) 0.0195(5) 0.0077(4) 0.0017(4) 0.0051(4)
C9 0.0223(5) 0.0201(5) 0.0204(5) 0.0077(4) 0.0034(4) 0.0080(4)
O1 0.0269(4) 0.0205(4) 0.0277(4) 0.0019(3) 0.0063(3) 0.0018(3)
O2 0.0281(4) 0.0238(4) 0.0315(4) 0.0066(3) 0.0130(3) 0.0092(3)
C10 0.0269(5) 0.0255(5) 0.0229(5) 0.0098(4) 0.0091(4) 0.0075(4)
C11 0.0284(6) 0.0269(6) 0.0365(6) 0.0130(5) 0.0069(5) 0.0049(4)
C12 0.0292(6) 0.0423(7) 0.0408(7) 0.0229(6) 0.0115(5) 0.0141(5)
C13 0.0498(7) 0.0348(6) 0.0340(6) 0.0185(5) 0.0207(5) 0.0236(6)
C14 0.0536(8) 0.0240(6) 0.0278(6) 0.0058(4) 0.0127(5) 0.0085(5)
C15 0.0325(6) 0.0284(6) 0.0239(5) 0.0066(4) 0.0052(4) 0.0038(5)
C16 0.0228(5) 0.0260(5) 0.0253(5) 0.0091(4) 0.0076(4) 0.0061(4)
C17 0.0453(7) 0.0358(6) 0.0256(6) 0.0116(5) 0.0134(5) 0.0180(5)
N1 0.0227(5) 0.0208(4) 0.0211(5) 0.0048(4) 0.0061(3) 0.0067(4)

loop_
_atom_type_symbol
_atom_type_description
_atom_type_scat_dispersion_real
_atom_type_scat_dispersion_imag
_atom_type_scat_source
C C 0.0033 0 'International Tables Vol C Tables 4.2.6.8 and 6.1.1.4'
H H 0 0 'International Tables Vol C Tables 4.2.6.8 and 6.1.1.4'
N N 0.0061 0 'International Tables Vol C Tables 4.2.6.8 and 6.1.1.4'
O O 0.0106 0 'International Tables Vol C Tables 4.2.6.8 and 6.1.1.4'

loop_
_exptl_crystal_face_index_h
_exptl_crystal_face_index_k
_exptl_crystal_face_index_l
_exptl_crystal_face_perp_dist
0 0 1 0.264
0 0 -1 0.16
1 0 0 0.25
-1 -8 12 0.099
2 1 -13 0.25
-1 2 4 0.269
-1 8 0 0.25
0 1 -1 0.239
-1 1 0 0.226
-6 -7 2 0.34

loop_
_geom_angle_atom_site_label_1
_geom_angle_atom_site_label_2
_geom_angle_atom_site_label_3
_geom_angle
_geom_angle_site_symmetry_1
_geom_angle_site_symmetry_3
_geom_angle_publ_flag
C2 C1 C8A 121.30(10) . . ?
C2 C1 H1 119.4 . . ?
C8A C1 H1 119.4 . . ?
C1 C2 C3 119.41(9) . . ?
C1 C2 C9 119.08(9) . . ?
C3 C2 C9 121.51(9) . . ?
C4 C3 C2 120.68(9) . . ?
C4 C3 H3 119.7 . . ?
C2 C3 H3 119.7 . . ?
C3 C4 C4A 120.97(10) . . ?
C3 C4 H4A 119.5 . . ?
C4A C4 H4A 119.5 . . ?
C4 C4A C5 122.58(10) . . ?
C4 C4A C8A 118.66(9) . . ?
C5 C4A C8A 118.75(10) . . ?
C6 C5 C4A 120.59(10) . . ?
C6 C5 H5 119.7 . . ?
C4A C5 H5 119.7 . . ?
C5 C6 C7 120.50(10) . . ?
C5 C6 H6 119.7 . . ?
C7 C6 H6 119.7 . . ?
C8 C7 C6 120.65(10) . . ?
C8 C7 H7 119.7 . . ?
C6 C7 H7 119.7 . . ?
C7 C8 C8A 120.18(10) . . ?
C7 C8 H8 119.9 . . ?
C8A C8 H8 119.9 . . ?
C8 C8A C1 121.69(10) . . ?
C8 C8A C4A 119.33(10) . . ?
C1 C8A C4A 118.98(9) . . ?
O2 C9 O1 123.77(9) . . ?
O2 C9 C2 118.05(9) . . ?
O1 C9 C2 118.17(9) . . ?
C15 C10 C11 118.83(10) . . ?
C15 C10 C16 119.86(10) . . ?
C11 C10 C16 121.27(10) . . ?
C12 C11 C10 120.47(11) . . ?
C12 C11 H11 119.8 . . ?
C10 C11 H11 119.8 . . ?
C13 C12 C11 120.23(11) . . ?
C13 C12 H12 119.9 . . ?
C11 C12 H12 119.9 . . ?
C14 C13 C12 119.76(10) . . ?
C14 C13 H13 120.1 . . ?
C12 C13 H13 120.1 . . ?
C13 C14 C15 120.25(11) . . ?
C13 C14 H14 119.9 . . ?
C15 C14 H14 119.9 . . ?
C10 C15 C14 120.45(11) . . ?
C10 C15 H15 119.8 . . ?
C14 C15 H15 119.8 . . ?
N1 C16 C10 110.80(8) . . ?
N1 C16 C17 108.88(9) . . ?
C10 C16 C17 112.93(9) . . ?
N1 C16 H16 108 . . ?
C10 C16 H16 108 . . ?
C17 C16 H16 108 . . ?
C16 C17 H17A 109.5 . . ?
C16 C17 H17B 109.5 . . ?
H17A C17 H17B 109.5 . . ?
C16 C17 H17C 109.5 . . ?
H17A C17 H17C 109.5 . . ?
H17B C17 H17C 109.5 . . ?
C16 N1 H1A 113.0(8) . . ?
C16 N1 H1B 110.4(8) . . ?
H1A N1 H1B 104.9(11) . . ?
C16 N1 H1C 109.9(8) . . ?
H1A N1 H1C 107.1(11) . . ?
H1B N1 H1C 111.3(11) . . ?

loop_
_geom_bond_atom_site_label_1
_geom_bond_atom_site_label_2
_geom_bond_distance
_geom_bond_site_symmetry_2
_geom_bond_publ_flag
C1 C2 1.3715(15) . ?
C1 C8A 1.4189(15) . ?
C1 H1 0.95 . ?
C2 C3 1.4158(15) . ?
C2 C9 1.5091(14) . ?
C3 C4 1.3696(15) . ?
C3 H3 0.95 . ?
C4 C4A 1.4164(15) . ?
C4 H4A 0.95 . ?
C4A C5 1.4185(15) . ?
C4A C8A 1.4215(15) . ?
C5 C6 1.3672(17) . ?
C5 H5 0.95 . ?
C6 C7 1.4061(18) . ?
C6 H6 0.95 . ?
C7 C8 1.3694(16) . ?
C7 H7 0.95 . ?
C8 C8A 1.4176(15) . ?
C8 H8 0.95 . ?
C9 O2 1.2515(12) . ?
C9 O1 1.2688(12) . ?
C10 C15 1.3877(16) . ?
C10 C11 1.3945(16) . ?
C10 C16 1.5163(14) . ?
C11 C12 1.3871(16) . ?
C11 H11 0.95 . ?
C12 C13 1.3810(18) . ?
C12 H12 0.95 . ?
C13 C14 1.3810(19) . ?
C13 H13 0.95 . ?
C14 C15 1.3905(17) . ?
C14 H14 0.95 . ?
C15 H15 0.95 . ?
C16 N1 1.5016(13) . ?
C16 C17 1.5197(15) . ?
C16 H16 1 . ?
C17 H17A 0.98 . ?
C17 H17B 0.98 . ?
C17 H17C 0.98 . ?
N1 H1A 0.967(14) . ?
N1 H1B 0.956(14) . ?
N1 H1C 0.940(14) . ?

loop_
_geom_hbond_atom_site_label_D
_geom_hbond_atom_site_label_H
_geom_hbond_atom_site_label_A
_geom_hbond_distance_DH
_geom_hbond_distance_HA
_geom_hbond_distance_DA
_geom_hbond_angle_DHA
_geom_hbond_site_symmetry_A
N1 H1A O1 0.97(1) 1.82(1) 2.774(1) 170.6(1) .
N1 H1B O1 0.96(1) 1.84(2) 2.797(1) 175.6(1) 2_666
N1 H1C O2 0.94(1) 1.79(1) 2.718(1) 171.8(1) 1_655

loop_
_geom_torsion_atom_site_label_1
_geom_torsion_atom_site_label_2
_geom_torsion_atom_site_label_3
_geom_torsion_atom_site_label_4
_geom_torsion
_geom_torsion_site_symmetry_1
_geom_torsion_site_symmetry_2
_geom_torsion_site_symmetry_3
_geom_torsion_site_symmetry_4
_geom_torsion_publ_flag
C8A C1 C2 C3 0.59(15) . . . . ?
C8A C1 C2 C9 179.97(8) . . . . ?
C1 C2 C3 C4 0.51(15) . . . . ?
C9 C2 C3 C4 -178.85(9) . . . . ?
C2 C3 C4 C4A -1.11(16) . . . . ?
C3 C4 C4A C5 -178.23(10) . . . . ?
C3 C4 C4A C8A 0.59(15) . . . . ?
C4 C4A C5 C6 178.34(10) . . . . ?
C8A C4A C5 C6 -0.48(16) . . . . ?
C4A C5 C6 C7 0.51(17) . . . . ?
C5 C6 C7 C8 -0.26(18) . . . . ?
C6 C7 C8 C8A -0.02(17) . . . . ?
C7 C8 C8A C1 -179.09(10) . . . . ?
C7 C8 C8A C4A 0.04(15) . . . . ?
C2 C1 C8A C8 178.05(9) . . . . ?
C2 C1 C8A C4A -1.09(15) . . . . ?
C4 C4A C8A C8 -178.66(9) . . . . ?
C5 C4A C8A C8 0.20(15) . . . . ?
C4 C4A C8A C1 0.49(14) . . . . ?
C5 C4A C8A C1 179.36(9) . . . . ?
C1 C2 C9 O2 2.11(14) . . . . ?
C3 C2 C9 O2 -178.53(9) . . . . ?
C1 C2 C9 O1 -176.68(8) . . . . ?
C3 C2 C9 O1 2.68(14) . . . . ?
C15 C10 C11 C12 0.75(16) . . . . ?
C16 C10 C11 C12 -176.84(10) . . . . ?
C10 C11 C12 C13 -0.65(17) . . . . ?
C11 C12 C13 C14 0.07(17) . . . . ?
C12 C13 C14 C15 0.41(17) . . . . ?
C11 C10 C15 C14 -0.27(16) . . . . ?
C16 C10 C15 C14 177.36(9) . . . . ?
C13 C14 C15 C10 -0.31(17) . . . . ?
C15 C10 C16 N1 112.15(11) . . . . ?
C11 C10 C16 N1 -70.28(12) . . . . ?
C15 C10 C16 C17 -125.40(11) . . . . ?
C11 C10 C16 C17 52.17(13) . . . . ?
